data_4038603
loop_
_publ_author_name
'Suzuki, Yota'
'Ikeda, Ayumi'
'Ohno, Keiji'
'Fujihara, Takashi'
'Sugaya, Tomoaki'
'Ishihara, Koji'

_publ_section_title
;
 <i>o</i>-Azophenylboronic Acid-Based Colorimetric Sensors for d-Fructose:
 <i>o</i>-Azophenylboronic Acids with Inserted Protic Solvent Are the Key
 Species for a Large Color Change.
;
_journal_name_full 'The Journal of organic chemistry'
_journal_paper_doi 10.1021/acs.joc.0c01011
_journal_year 2020
_chemical_formula_sum 'C12 H10 B N3 O5'
_chemical_formula_weight 287.04
_space_group_crystal_system monoclinic
_space_group_IT_number 4
_space_group_name_Hall 'P 2yb'
_space_group_name_H-M_alt 'P 1 21 1'
_atom_sites_solution_hydrogens mixed
_audit_creation_method SHELXL-2018/3
_cell_angle_alpha 90
_cell_angle_beta 92.940(4)
_cell_angle_gamma 90
_cell_formula_units_Z 2
_cell_length_a 3.7451(11)
_cell_length_b 7.501(2)
_cell_length_c 21.773(6)
_cell_measurement_reflns_used 3970
_cell_measurement_temperature 200(2)
_cell_measurement_theta_max 27.49
_cell_measurement_theta_min 2.81
_cell_volume 610.8(3)
_computing_cell_refinement 'Bruker SAINT'
_computing_data_collection 'Bruker APEX2'
_computing_data_reduction 'Bruker SAINT'
_computing_molecular_graphics 'Bruker SHELXTL'
_computing_publication_material 'Bruker SHELXTL'
_computing_structure_refinement 'SHELXL-2018/3 (Sheldrick, 2018)'
_computing_structure_solution 'SHELXS-97 (Sheldrick 2008)'
_diffrn_ambient_temperature 200(2)
_diffrn_detector_area_resol_mean 8.333
_diffrn_measured_fraction_theta_full 0.998
_diffrn_measured_fraction_theta_max 0.999
_diffrn_measurement_device_type 'Bruker APEXII CCD area detector'
_diffrn_measurement_method 'phi and omega scans'
_diffrn_radiation_monochromator 'Bruker Helios multilayer confocal mirror'
_diffrn_radiation_type MoK\a
_diffrn_radiation_wavelength 0.71073
_diffrn_reflns_av_R_equivalents 0.0223
_diffrn_reflns_av_unetI/netI 0.0259
_diffrn_reflns_Laue_measured_fraction_full 0.998
_diffrn_reflns_Laue_measured_fraction_max 0.999
_diffrn_reflns_limit_h_max 4
_diffrn_reflns_limit_h_min -4
_diffrn_reflns_limit_k_max 9
_diffrn_reflns_limit_k_min -9
_diffrn_reflns_limit_l_max 28
_diffrn_reflns_limit_l_min -28
_diffrn_reflns_number 6991
_diffrn_reflns_point_group_measured_fraction_full 0.996
_diffrn_reflns_point_group_measured_fraction_max 0.993
_diffrn_reflns_theta_full 25.242
_diffrn_reflns_theta_max 27.454
_diffrn_reflns_theta_min 1.873
_diffrn_source 'Bruker TXS fine-focus rotating anode'
_exptl_absorpt_coefficient_mu 0.122
_exptl_absorpt_correction_T_max 1.00
_exptl_absorpt_correction_T_min 0.80
_exptl_absorpt_correction_type multi-scan
_exptl_crystal_colour brown
_exptl_crystal_density_diffrn 1.561
_exptl_crystal_density_method 'not measured'
_exptl_crystal_description plate
_exptl_crystal_F_000 296
_exptl_crystal_size_max 0.220
_exptl_crystal_size_mid 0.100
_exptl_crystal_size_min 0.020
_refine_diff_density_max 0.232
_refine_diff_density_min -0.223
_refine_diff_density_rms 0.042
_refine_ls_abs_structure_details
; 
 Flack x determined using 1082 quotients [(I+)-(I-)]/[(I+)+(I-)] 
 (Parsons, Flack and Wagner, Acta Cryst. B69 (2013) 249-259). 
;
_refine_ls_abs_structure_Flack -0.2(3)
_refine_ls_extinction_method none
_refine_ls_goodness_of_fit_ref 1.037
_refine_ls_hydrogen_treatment mixed
_refine_ls_matrix_type full
_refine_ls_number_parameters 199
_refine_ls_number_reflns 2763
_refine_ls_number_restraints 1
_refine_ls_restrained_S_all 1.037
_refine_ls_R_factor_all 0.0378
_refine_ls_R_factor_gt 0.0344
_refine_ls_shift/su_max 0.000
_refine_ls_shift/su_mean 0.000
_refine_ls_structure_factor_coef Fsqd
_refine_ls_weighting_details 'w=1/[\s^2^(Fo^2^)+(0.0484P)^2^+0.1321P] where P=(Fo^2^+2Fc^2^)/3'
_refine_ls_weighting_scheme calc
_refine_ls_wR_factor_gt 0.0862
_refine_ls_wR_factor_ref 0.0881
_reflns_Friedel_coverage 0.848
_reflns_Friedel_fraction_full 0.994
_reflns_Friedel_fraction_max 0.987
_reflns_number_gt 2577
_reflns_number_total 2763
_reflns_threshold_expression 'I > 2\s(I)'
_cod_data_source_file CIF_O2.cif
_cod_data_source_block pNO2Ph_azo_OHPhB_200
_cod_original_sg_symbol_H-M 'P 21'
_cod_database_code 4038603
_shelx_shelxl_version_number 2018/3
_shelx_space_group_comment
; 
The symmetry employed for this shelxl refinement is uniquely defined 
by the following loop, which should always be used as a source of 
symmetry information in preference to the above space-group names. 
They are only intended as comments. 
;
_shelx_estimated_absorpt_t_min 0.974
_shelx_estimated_absorpt_t_max 0.998
_exptl_absorpt_special_details 'SADABS V2014/2 (Bruker AXS Inc.)'

loop_
_space_group_symop_operation_xyz
'x, y, z'
'-x, y+1/2, -z'

loop_
_atom_site_label
_atom_site_type_symbol
_atom_site_fract_x
_atom_site_fract_y
_atom_site_fract_z
_atom_site_U_iso_or_equiv
_atom_site_adp_type
_atom_site_occupancy
_atom_site_site_symmetry_order
_atom_site_calc_flag
_atom_site_refinement_flags_posn
_atom_site_refinement_flags_adp
_atom_site_refinement_flags_occupancy
_atom_site_disorder_assembly
_atom_site_disorder_group
B1 B 0.3942(7) 0.2057(3) 0.90490(12) 0.0205(5) Uani 1 1 d . . . . .
C1 C -0.0386(5) 0.6747(3) 0.88909(10) 0.0180(4) Uani 1 1 d . . . . .
C2 C -0.0734(6) 0.6995(3) 0.82534(10) 0.0214(5) Uani 1 1 d . . . . .
H2 H -0.170644 0.807265 0.808811 0.026 Uiso 1 1 calc R U . . .
C3 C 0.0342(6) 0.5668(3) 0.78678(10) 0.0224(5) Uani 1 1 d . . . . .
H3 H 0.008541 0.582721 0.743488 0.027 Uiso 1 1 calc R U . . .
C4 C 0.1810(5) 0.4087(3) 0.81090(10) 0.0188(4) Uani 1 1 d . . . . .
C5 C 0.2194(5) 0.3810(3) 0.87529(10) 0.0167(4) Uani 1 1 d . . . . .
C6 C 0.1062(6) 0.5172(3) 0.91320(10) 0.0177(4) Uani 1 1 d . . . . .
H6 H 0.128340 0.502113 0.956554 0.021 Uiso 1 1 calc R U . . .
C7 C 0.4038(6) 0.1554(3) 0.68029(10) 0.0217(5) Uani 1 1 d . . . . .
C8 C 0.5167(7) 0.1983(3) 0.62215(11) 0.0275(5) Uani 1 1 d . . . . .
H8 H 0.510129 0.318497 0.608403 0.033 Uiso 1 1 calc R U . . .
C9 C 0.6389(7) 0.0649(4) 0.58434(11) 0.0276(5) Uani 1 1 d . . . . .
H9 H 0.719557 0.092089 0.544758 0.033 Uiso 1 1 calc R U . . .
C10 C 0.6402(6) -0.1081(3) 0.60571(11) 0.0244(5) Uani 1 1 d . . . . .
C11 C 0.5157(6) -0.1554(3) 0.66230(11) 0.0254(5) Uani 1 1 d . . . . .
H11 H 0.511938 -0.276602 0.674876 0.030 Uiso 1 1 calc R U . . .
C12 C 0.3974(6) -0.0223(3) 0.69991(11) 0.0223(5) Uani 1 1 d . . . . .
H12 H 0.311717 -0.051132 0.739017 0.027 Uiso 1 1 calc R U . . .
H1O H -0.240(8) 0.885(5) 0.9073(14) 0.034 Uiso 1 1 d . U . . .
H2O H 0.344(8) 0.233(4) 0.9886(15) 0.034 Uiso 1 1 d . U . . .
H3O H 0.528(8) 0.107(4) 0.8315(15) 0.034 Uiso 1 1 d . U . . .
N1 N 0.2996(5) 0.2698(2) 0.77285(9) 0.0206(4) Uani 1 1 d . . . . .
N2 N 0.2896(5) 0.3016(3) 0.71606(9) 0.0248(4) Uani 1 1 d . . . . .
N3 N 0.7849(6) -0.2488(3) 0.56679(12) 0.0371(6) Uani 1 1 d . . . . .
O1 O -0.1407(5) 0.8018(2) 0.92878(8) 0.0251(4) Uani 1 1 d . . . . .
O2 O 0.4228(5) 0.1688(2) 0.96495(8) 0.0319(4) Uani 1 1 d . . . . .
O3 O 0.5387(5) 0.0781(2) 0.86887(8) 0.0285(4) Uani 1 1 d . . . . .
O4 O 0.8866(7) -0.2078(3) 0.51688(10) 0.0535(6) Uani 1 1 d . . . . .
O5 O 0.8112(9) -0.3987(3) 0.58830(15) 0.0802(11) Uani 1 1 d . . . . .

loop_
_atom_site_aniso_label
_atom_site_aniso_U_11
_atom_site_aniso_U_22
_atom_site_aniso_U_33
_atom_site_aniso_U_23
_atom_site_aniso_U_13
_atom_site_aniso_U_12
B1 0.0224(12) 0.0157(11) 0.0234(13) 0.0007(10) -0.0004(9) 0.0032(9)
C1 0.0191(10) 0.0139(10) 0.0212(10) -0.0027(9) 0.0032(8) 0.0012(8)
C2 0.0246(11) 0.0156(10) 0.0240(11) 0.0051(9) 0.0021(8) 0.0059(8)
C3 0.0268(11) 0.0233(11) 0.0173(11) 0.0035(9) 0.0025(9) 0.0047(9)
C4 0.0189(10) 0.0173(10) 0.0203(11) -0.0019(9) 0.0008(8) 0.0020(8)
C5 0.0169(9) 0.0133(9) 0.0199(10) -0.0001(8) 0.0006(8) 0.0013(7)
C6 0.0212(10) 0.0160(10) 0.0159(11) 0.0011(8) 0.0009(8) 0.0005(7)
C7 0.0239(11) 0.0221(11) 0.0191(11) -0.0027(9) 0.0010(8) 0.0026(9)
C8 0.0394(14) 0.0225(11) 0.0207(11) 0.0006(10) 0.0023(10) 0.0014(10)
C9 0.0338(13) 0.0320(13) 0.0174(11) -0.0024(10) 0.0057(9) -0.0018(11)
C10 0.0236(11) 0.0256(12) 0.0242(12) -0.0095(10) 0.0024(8) -0.0002(9)
C11 0.0285(12) 0.0212(11) 0.0265(12) -0.0026(9) 0.0022(9) -0.0010(9)
C12 0.0269(11) 0.0242(11) 0.0161(11) 0.0000(9) 0.0029(8) 0.0000(9)
N1 0.0230(9) 0.0196(9) 0.0192(9) -0.0019(8) 0.0017(7) 0.0031(7)
N2 0.0315(10) 0.0234(10) 0.0197(10) -0.0014(8) 0.0022(8) 0.0064(8)
N3 0.0399(13) 0.0315(12) 0.0407(14) -0.0162(10) 0.0109(10) -0.0037(10)
O1 0.0385(9) 0.0146(7) 0.0226(8) 0.0006(7) 0.0046(7) 0.0093(7)
O2 0.0532(12) 0.0226(9) 0.0201(8) 0.0018(7) 0.0036(7) 0.0164(8)
O3 0.0463(10) 0.0186(8) 0.0208(9) 0.0014(7) 0.0023(7) 0.0153(7)
O4 0.0704(15) 0.0560(14) 0.0360(11) -0.0143(11) 0.0215(11) 0.0071(12)
O5 0.129(3) 0.0280(13) 0.089(2) -0.0088(13) 0.059(2) 0.0085(14)

loop_
_atom_type_symbol
_atom_type_description
_atom_type_scat_dispersion_real
_atom_type_scat_dispersion_imag
_atom_type_scat_source
C C 0.0033 0.0016 'International Tables Vol C Tables 4.2.6.8 and 6.1.1.4'
H H 0.0000 0.0000 'International Tables Vol C Tables 4.2.6.8 and 6.1.1.4'
N N 0.0061 0.0033 'International Tables Vol C Tables 4.2.6.8 and 6.1.1.4'
O O 0.0106 0.0060 'International Tables Vol C Tables 4.2.6.8 and 6.1.1.4'
B B 0.0013 0.0007 'International Tables Vol C Tables 4.2.6.8 and 6.1.1.4'

loop_
_geom_angle_atom_site_label_1
_geom_angle_atom_site_label_2
_geom_angle_atom_site_label_3
_geom_angle
_geom_angle_site_symmetry_1
_geom_angle_site_symmetry_3
_geom_angle_publ_flag
O2 B1 O3 113.7(2) . . ?
O2 B1 C5 125.4(2) . . ?
O3 B1 C5 120.9(2) . . ?
O1 C1 C6 118.30(19) . . ?
O1 C1 C2 121.62(19) . . ?
C6 C1 C2 120.08(19) . . ?
C3 C2 C1 119.6(2) . . ?
C3 C2 H2 120.2 . . ?
C1 C2 H2 120.2 . . ?
C2 C3 C4 120.4(2) . . ?
C2 C3 H3 119.8 . . ?
C4 C3 H3 119.8 . . ?
C3 C4 N1 122.22(19) . . ?
C3 C4 C5 120.91(19) . . ?
N1 C4 C5 116.87(18) . . ?
C6 C5 C4 117.41(19) . . ?
C6 C5 B1 119.83(19) . . ?
C4 C5 B1 122.74(18) . . ?
C1 C6 C5 121.6(2) . . ?
C1 C6 H6 119.2 . . ?
C5 C6 H6 119.2 . . ?
C8 C7 C12 120.5(2) . . ?
C8 C7 N2 115.7(2) . . ?
C12 C7 N2 123.8(2) . . ?
C9 C8 C7 119.8(2) . . ?
C9 C8 H8 120.1 . . ?
C7 C8 H8 120.1 . . ?
C10 C9 C8 118.3(2) . . ?
C10 C9 H9 120.9 . . ?
C8 C9 H9 120.9 . . ?
C9 C10 C11 123.1(2) . . ?
C9 C10 N3 118.4(2) . . ?
C11 C10 N3 118.6(2) . . ?
C12 C11 C10 118.4(2) . . ?
C12 C11 H11 120.8 . . ?
C10 C11 H11 120.8 . . ?
C11 C12 C7 119.8(2) . . ?
C11 C12 H12 120.1 . . ?
C7 C12 H12 120.1 . . ?
N2 N1 C4 116.17(18) . . ?
N1 N2 C7 113.39(18) . . ?
O4 N3 O5 123.8(2) . . ?
O4 N3 C10 118.5(2) . . ?
O5 N3 C10 117.6(2) . . ?
C1 O1 H1O 107(2) . . ?
B1 O2 H2O 120(2) . . ?
B1 O3 H3O 112(2) . . ?

loop_
_geom_bond_atom_site_label_1
_geom_bond_atom_site_label_2
_geom_bond_distance
_geom_bond_site_symmetry_2
_geom_bond_publ_flag
B1 O2 1.335(3) . ?
B1 O3 1.367(3) . ?
B1 C5 1.591(3) . ?
C1 O1 1.355(3) . ?
C1 C6 1.392(3) . ?
C1 C2 1.400(3) . ?
C2 C3 1.376(3) . ?
C2 H2 0.9500 . ?
C3 C4 1.398(3) . ?
C3 H3 0.9500 . ?
C4 N1 1.416(3) . ?
C4 C5 1.417(3) . ?
C5 C6 1.393(3) . ?
C6 H6 0.9500 . ?
C7 C8 1.393(3) . ?
C7 C12 1.401(3) . ?
C7 N2 1.424(3) . ?
C8 C9 1.388(3) . ?
C8 H8 0.9500 . ?
C9 C10 1.378(4) . ?
C9 H9 0.9500 . ?
C10 C11 1.386(3) . ?
C10 N3 1.474(3) . ?
C11 C12 1.378(3) . ?
C11 H11 0.9500 . ?
C12 H12 0.9500 . ?
N1 N2 1.258(3) . ?
N3 O4 1.209(3) . ?
N3 O5 1.220(4) . ?
O1 H1O 0.85(3) . ?
O2 H2O 0.78(3) . ?
O3 H3O 0.84(3) . ?

loop_
_geom_hbond_atom_site_label_D
_geom_hbond_atom_site_label_H
_geom_hbond_atom_site_label_A
_geom_hbond_distance_DH
_geom_hbond_distance_HA
_geom_hbond_distance_DA
_geom_hbond_angle_DHA
_geom_hbond_site_symmetry_A
_geom_hbond_publ_flag
O3 H3O N1 0.84(3) 1.94(3) 2.655(3) 143(3) . yes
O2 H2O O1 0.78(3) 2.05(3) 2.778(3) 155(3) 2_547 yes
O1 H1O O3 0.85(3) 1.85(3) 2.697(2) 174(3) 1_465 yes
C9 H9 O4 0.95 2.54 3.365(3) 145.9 2_756 yes
C8 H8 O5 0.95 2.45 3.314(4) 150.8 1_565 yes
C6 H6 O2 0.95 2.65 3.311(3) 127.2 2_657 yes
O3 H3O N1 0.84(3) 1.94(3) 2.655(3) 143(3) . yes
O2 H2O O1 0.78(3) 2.05(3) 2.778(3) 155(3) 2_547 yes
O1 H1O O3 0.85(3) 1.85(3) 2.697(2) 174(3) 1_465 yes
C9 H9 O4 0.95 2.54 3.365(3) 145.9 2_756 yes
C8 H8 O5 0.95 2.45 3.314(4) 150.8 1_565 yes
C6 H6 O2 0.95 2.65 3.311(3) 127.2 2_657 yes

loop_
_geom_torsion_atom_site_label_1
_geom_torsion_atom_site_label_2
_geom_torsion_atom_site_label_3
_geom_torsion_atom_site_label_4
_geom_torsion
_geom_torsion_site_symmetry_1
_geom_torsion_site_symmetry_2
_geom_torsion_site_symmetry_3
_geom_torsion_site_symmetry_4
_geom_torsion_publ_flag
O1 C1 C2 C3 179.9(2) . . . . ?
C6 C1 C2 C3 0.4(3) . . . . ?
C1 C2 C3 C4 -0.7(3) . . . . ?
C2 C3 C4 N1 -179.1(2) . . . . ?
C2 C3 C4 C5 0.5(3) . . . . ?
C3 C4 C5 C6 -0.1(3) . . . . ?
N1 C4 C5 C6 179.53(18) . . . . ?
C3 C4 C5 B1 -178.3(2) . . . . ?
N1 C4 C5 B1 1.3(3) . . . . ?
O2 B1 C5 C6 5.0(3) . . . . ?
O3 B1 C5 C6 -173.6(2) . . . . ?
O2 B1 C5 C4 -176.8(2) . . . . ?
O3 B1 C5 C4 4.6(3) . . . . ?
O1 C1 C6 C5 -179.56(19) . . . . ?
C2 C1 C6 C5 0.0(3) . . . . ?
C4 C5 C6 C1 -0.1(3) . . . . ?
B1 C5 C6 C1 178.1(2) . . . . ?
C12 C7 C8 C9 -2.9(4) . . . . ?
N2 C7 C8 C9 178.9(2) . . . . ?
C7 C8 C9 C10 0.8(4) . . . . ?
C8 C9 C10 C11 2.0(4) . . . . ?
C8 C9 C10 N3 -177.3(2) . . . . ?
C9 C10 C11 C12 -2.5(4) . . . . ?
N3 C10 C11 C12 176.8(2) . . . . ?
C10 C11 C12 C7 0.3(4) . . . . ?
C8 C7 C12 C11 2.3(4) . . . . ?
N2 C7 C12 C11 -179.6(2) . . . . ?
C3 C4 N1 N2 4.9(3) . . . . ?
C5 C4 N1 N2 -174.7(2) . . . . ?
C4 N1 N2 C7 -178.54(18) . . . . ?
C8 C7 N2 N1 -158.6(2) . . . . ?
C12 C7 N2 N1 23.2(3) . . . . ?
C9 C10 N3 O4 -2.2(4) . . . . ?
C11 C10 N3 O4 178.5(2) . . . . ?
C9 C10 N3 O5 174.2(3) . . . . ?
C11 C10 N3 O5 -5.1(4) . . . . ?
